data_2208604
loop_
_publ_author_name
'Fa-Hui Li'
'Han-Dong Yin'
'Zhong-Jun Gao'
'Da-Qi Wang'

_publ_section_title
Octabutyl-1\k^2^<i>C</i>,2\k^2^<i>C</i>,3\k^2^<i>C</i>,4\k^2^<i>C</i>-di-\m~2~-3,5-dinitrobenzoato-1:2\k^2^<i>O</i>:<i>O</i>';3:4\k^2^<i>O</i>:<i>O</i>'-bis(3,5-dinitrobenzoato)-1\k<i>O</i>,4\k<i>O</i>-di-\m~3~-oxo-1:2:3\k^3^<i>O</i>:<i>O</i>:<i>O</i>;2:3:4\k^3^<i>O</i>:<i>O</i>:<i>O</i>-tetratin(IV)
_journal_coeditor_code HB2018
_journal_issue 4
_journal_name_full 'Acta Crystallographica Section E'
_journal_page_first m788
_journal_page_last m790
_journal_paper_doi 10.1107/S1600536806008567
_journal_volume 62
_journal_year 2006
_chemical_formula_iupac '[Sn4 (C4 H9)8 (C7 H3 N2 O6)4 O2]'
_chemical_formula_moiety 'C60 H84 N8 O26 Sn4'
_chemical_formula_sum 'C60 H84 N8 O26 Sn4'
_chemical_formula_weight 1808.11
_chemical_name_systematic
;
Octabutyl-1\k^2^C,2\k^2^C,3\k^2^C,4\k^2^C-di-\m~2~-3,5-dinitrobenzoato-
1:2\k^2^O:O';3:4\k^2^O:O'-bis(3,5-dinitrobenzoato)-1\kO,4\kO-di-\m~3~-oxo-
1:2:3\k^3^O:O:O;2:3:4\k^3^O:O:O-tetratin(IV)
;
_space_group_IT_number 2
_symmetry_cell_setting triclinic
_symmetry_space_group_name_Hall '-P 1'
_symmetry_space_group_name_H-M 'P -1'
_atom_sites_solution_hydrogens geom
_atom_sites_solution_primary direct
_atom_sites_solution_secondary difmap
_audit_creation_method SHELXL-97
_cell_angle_alpha 68.892(3)
_cell_angle_beta 78.297(3)
_cell_angle_gamma 80.285(3)
_cell_formula_units_Z 1
_cell_length_a 10.705(2)
_cell_length_b 13.333(3)
_cell_length_c 14.360(3)
_cell_measurement_reflns_used 3347
_cell_measurement_temperature 298(2)
_cell_measurement_theta_max 24.976
_cell_measurement_theta_min 2.365
_cell_volume 1862.0(7)
_computing_cell_refinement 'SAINT (Bruker, 1998)'
_computing_data_collection 'SMART (Bruker, 1998)'
_computing_data_reduction SAINT
_computing_molecular_graphics 'SHELXTL (Bruker, 1998)'
_computing_publication_material SHELXL97
_computing_structure_refinement 'SHELXL97 (Sheldrick, 1997)'
_computing_structure_solution 'SHELXS97 (Sheldrick, 1997)'
_diffrn_ambient_temperature 298(2)
_diffrn_measured_fraction_theta_full 0.987
_diffrn_measured_fraction_theta_max 0.987
_diffrn_measurement_device_type 'Bruker SMART CCD'
_diffrn_measurement_method '\f and \w'
_diffrn_radiation_monochromator graphite
_diffrn_radiation_source 'fine-focus sealed tube'
_diffrn_radiation_type MoK\a
_diffrn_radiation_wavelength 0.71073
_diffrn_reflns_av_R_equivalents 0.0279
_diffrn_reflns_av_sigmaI/netI 0.0576
_diffrn_reflns_limit_h_max 12
_diffrn_reflns_limit_h_min -11
_diffrn_reflns_limit_k_max 15
_diffrn_reflns_limit_k_min -15
_diffrn_reflns_limit_l_max 16
_diffrn_reflns_limit_l_min -17
_diffrn_reflns_number 9788
_diffrn_reflns_theta_full 25.01
_diffrn_reflns_theta_max 25.01
_diffrn_reflns_theta_min 1.83
_diffrn_standards_decay_% 0
_exptl_absorpt_coefficient_mu 1.406
_exptl_absorpt_correction_T_max 0.624
_exptl_absorpt_correction_T_min 0.564
_exptl_absorpt_correction_type multi-scan
_exptl_absorpt_process_details '(SADABS; Bruker, 1998)'
_exptl_crystal_colour colourless
_exptl_crystal_density_diffrn 1.613
_exptl_crystal_density_method 'not measured'
_exptl_crystal_description block
_exptl_crystal_F_000 908
_exptl_crystal_size_max 0.46
_exptl_crystal_size_mid 0.40
_exptl_crystal_size_min 0.37
_refine_diff_density_max 1.028
_refine_diff_density_min -0.933
_refine_ls_extinction_method none
_refine_ls_goodness_of_fit_ref 1.005
_refine_ls_hydrogen_treatment constr
_refine_ls_matrix_type full
_refine_ls_number_parameters 442
_refine_ls_number_reflns 6473
_refine_ls_number_restraints 1138
_refine_ls_restrained_S_all 1.075
_refine_ls_R_factor_all 0.0802
_refine_ls_R_factor_gt 0.0481
_refine_ls_shift/su_max 0.001
_refine_ls_shift/su_mean 0.000
_refine_ls_structure_factor_coef Fsqd
_refine_ls_weighting_details 'calc w=1/[\s^2^(Fo^2^)+(0.0672P)^2^+5.5003P] where P=(Fo^2^+2Fc^2^)/3'
_refine_ls_weighting_scheme calc
_refine_ls_wR_factor_gt 0.1200
_refine_ls_wR_factor_ref 0.1486
_reflns_number_gt 4391
_reflns_number_total 6473
_reflns_threshold_expression I>2\s(I)
_cod_data_source_file hb2018.cif
_cod_data_source_block I
_cod_depositor_comments
;
The following automatic conversions were performed:
'_symmetry_cell_setting' value 'Triclinic' changed to 'triclinic'
according to '/home/saulius/struct/CIF-dictionaries/cif_core.dic'
dictionary named 'cif_core.dic' version 2.4.1 from 2010-06-29.

Automatic conversion script
Id: cif_fix_enum 1527 2010-12-29 10:47:43Z saulius 

The following automatic conversions were performed:

'_symmetry_cell_setting' value 'Triclinic' changed to 'triclinic'
according to /home/saulius/struct/CIF-dictionaries/cif_core.dic
dictionary named 'cif_core.dic' version 2.4.1 from 2010-06-29.

Automatic conversion script
Id: cif_fix_values 1715 2011-07-08 13:25:40Z adriana 
;
_cod_database_code 2208604
_cod_database_fobs_code 2208604

loop_
_symmetry_equiv_pos_as_xyz
'x, y, z'
'-x, -y, -z'

loop_
_atom_site_type_symbol
_atom_site_label
_atom_site_fract_x
_atom_site_fract_y
_atom_site_fract_z
_atom_site_U_iso_or_equiv
_atom_site_adp_type
_atom_site_calc_flag
_atom_site_refinement_flags
_atom_site_occupancy
Sn Sn1 0.93792(5) 0.25076(4) 0.04339(4) 0.04818(19) Uani d U 1
Sn Sn2 0.92654(5) 0.49788(4) 0.11367(3) 0.04630(18) Uani d U 1
N N1 0.4648(9) 0.2985(8) 0.5355(7) 0.088(2) Uani d U 1
N N2 0.6709(9) -0.0557(7) 0.5353(7) 0.085(2) Uani d U 1
N N3 0.9865(9) 0.1835(8) -0.4806(6) 0.0826(19) Uani d U 1
N N4 1.1790(8) 0.4945(7) -0.4917(6) 0.0710(17) Uani d U 1
O O1 0.8861(5) 0.2147(5) 0.2135(4) 0.0627(12) Uani d U 1
O O2 0.7962(6) 0.3739(5) 0.2242(4) 0.0668(13) Uani d U 1
O O3 0.4501(9) 0.3920(7) 0.4888(7) 0.129(3) Uani d U 1
O O4 0.4032(8) 0.2553(7) 0.6147(6) 0.121(3) Uani d U 1
O O5 0.6046(9) -0.0935(6) 0.6169(6) 0.124(3) Uani d U 1
O O6 0.7363(8) -0.1084(6) 0.4884(7) 0.113(3) Uani d U 1
O O7 1.0057(6) 0.3101(5) -0.1204(4) 0.0622(13) Uani d U 1
O O8 0.9585(7) 0.1513(5) -0.1130(5) 0.0769(14) Uani d U 1
O O9 0.9385(10) 0.0998(8) -0.4292(6) 0.120(3) Uani d U 1
O O10 1.0028(8) 0.2150(7) -0.5709(5) 0.105(2) Uani d U 1
O O11 1.1965(7) 0.5212(6) -0.5821(5) 0.093(2) Uani d U 1
O O12 1.2025(7) 0.5468(6) -0.4452(5) 0.0877(19) Uani d U 1
O O13 0.9660(5) 0.4039(4) 0.0229(4) 0.0514(11) Uani d U 1
C C1 0.8096(8) 0.2698(7) 0.2576(6) 0.0533(14) Uani d U 1
C C2 0.7299(8) 0.2188(7) 0.3568(6) 0.0580(16) Uani d U 1
C C3 0.6418(8) 0.2824(7) 0.4015(6) 0.0633(17) Uani d U 1
H H3 0.6338 0.3573 0.3725 0.076 Uiso calc R 1
C C4 0.5657(8) 0.2310(7) 0.4908(6) 0.0652(18) Uani d U 1
C C5 0.5751(9) 0.1230(8) 0.5372(7) 0.0739(19) Uani d U 1
H H5 0.5240 0.0909 0.5982 0.089 Uiso calc R 1
C C6 0.6645(9) 0.0621(7) 0.4896(7) 0.0674(18) Uani d U 1
C C7 0.7422(8) 0.1086(7) 0.4007(6) 0.0613(17) Uani d U 1
H H7 0.8023 0.0659 0.3706 0.074 Uiso calc R 1
C C8 0.9950(9) 0.2405(8) -0.1609(6) 0.0644(16) Uani d U 1
C C9 1.0310(9) 0.2752(7) -0.2752(6) 0.0632(16) Uani d U 1
C C10 0.9972(9) 0.2138(8) -0.3238(7) 0.0697(17) Uani d U 1
H H10 0.9572 0.1514 -0.2876 0.084 Uiso calc R 1
C C11 1.0245(9) 0.2477(8) -0.4273(6) 0.0662(17) Uani d U 1
C C12 1.0860(9) 0.3363(8) -0.4838(7) 0.0671(17) Uani d U 1
H H12 1.1047 0.3568 -0.5538 0.080 Uiso calc R 1
C C13 1.1190(9) 0.3937(7) -0.4318(6) 0.0635(17) Uani d U 1
C C14 1.0917(8) 0.3650(7) -0.3300(6) 0.0614(16) Uani d U 1
H H14 1.1144 0.4067 -0.2975 0.074 Uiso calc R 1
C C15 1.1005(9) 0.1362(8) 0.0739(7) 0.0800(19) Uani d DU 1
H H15A 1.0740 0.0648 0.0908 0.096 Uiso calc R 1
H H15B 1.1622 0.1492 0.0123 0.096 Uiso calc R 1
C C16 1.1663(10) 0.1345(10) 0.1548(8) 0.101(2) Uani d DU 1
H H16A 1.1133 0.1032 0.2193 0.121 Uiso calc R 1
H H16B 1.1744 0.2084 0.1476 0.121 Uiso calc R 1
C C17 1.3020(12) 0.0700(11) 0.1564(11) 0.139(4) Uani d DU 1
H H17A 1.3499 0.0906 0.0886 0.166 Uiso calc R 1
H H17B 1.3477 0.0885 0.1988 0.166 Uiso calc R 1
C C18 1.2949(16) -0.0400(11) 0.1924(13) 0.170(6) Uani d DU 1
H H18A 1.3800 -0.0771 0.1912 0.255 Uiso calc R 1
H H18B 1.2496 -0.0585 0.1506 0.255 Uiso calc R 1
H H18C 1.2503 -0.0611 0.2605 0.255 Uiso calc R 1
C C19 0.7423(8) 0.2508(7) 0.0366(7) 0.0659(15) Uani d DU 1
H H19A 0.6947 0.3131 0.0519 0.079 Uiso calc R 1
H H19B 0.7347 0.2604 -0.0323 0.079 Uiso calc R 1
C C20 0.6794(10) 0.1529(7) 0.1048(9) 0.095(2) Uani d DU 1
H H20A 0.6527 0.1619 0.1703 0.113 Uiso calc R 1
H H20B 0.6018 0.1542 0.0792 0.113 Uiso calc R 1
C C21 0.7449(11) 0.0473(8) 0.1220(9) 0.101(3) Uani d DU 1
H H21A 0.8207 0.0461 0.1498 0.121 Uiso calc R 1
H H21B 0.7752 0.0405 0.0559 0.121 Uiso calc R 1
C C22 0.6869(13) -0.0523(9) 0.1850(12) 0.139(5) Uani d DU 1
H H22A 0.7493 -0.1135 0.1865 0.209 Uiso calc R 1
H H22B 0.6149 -0.0576 0.1572 0.209 Uiso calc R 1
H H22C 0.6587 -0.0508 0.2524 0.209 Uiso calc R 1
C C23 1.0653(7) 0.4341(7) 0.2125(6) 0.0616(17) Uani d DU 1
H H23A 1.0496 0.4732 0.2599 0.074 Uiso calc R 1
H H23B 1.0520 0.3593 0.2513 0.074 Uiso calc R 1
C C24 1.2005(8) 0.4381(8) 0.1653(7) 0.079(2) Uani d DU 1
H H24A 1.2182 0.5131 0.1378 0.095 Uiso calc R 1
H H24B 1.2124 0.4116 0.1090 0.095 Uiso calc R 1
C C25 1.2977(8) 0.3749(9) 0.2327(7) 0.087(3) Uani d DU 1
H H25A 1.2971 0.4090 0.2822 0.104 Uiso calc R 1
H H25B 1.2728 0.3026 0.2690 0.104 Uiso calc R 1
C C26 1.4307(10) 0.3669(12) 0.1772(10) 0.127(4) Uani d DU 1
H H26A 1.4878 0.3249 0.2242 0.191 Uiso calc R 1
H H26B 1.4575 0.4380 0.1432 0.191 Uiso calc R 1
H H26C 1.4325 0.3325 0.1285 0.191 Uiso calc R 1
C C27 0.7487(8) 0.5954(7) 0.0920(6) 0.067(2) Uani d DU 1
H H27A 0.7686 0.6667 0.0464 0.080 Uiso calc R 1
H H27B 0.7045 0.5659 0.0566 0.080 Uiso calc R 1
C C28 0.6551(8) 0.6110(9) 0.1786(7) 0.083(2) Uani d DU 1
H H28A 0.6940 0.6472 0.2114 0.100 Uiso calc R 1
H H28B 0.6368 0.5406 0.2272 0.100 Uiso calc R 1
C C29 0.5288(9) 0.6764(9) 0.1496(8) 0.095(3) Uani d DU 1
H H29A 0.5456 0.7503 0.1102 0.114 Uiso calc R 1
H H29B 0.4980 0.6474 0.1064 0.114 Uiso calc R 1
C C30 0.4270(12) 0.6779(13) 0.2338(11) 0.158(6) Uani d DU 1
H H30A 0.3515 0.7199 0.2083 0.237 Uiso calc R 1
H H30B 0.4545 0.7095 0.2757 0.237 Uiso calc R 1
H H30C 0.4081 0.6053 0.2730 0.237 Uiso calc R 1

loop_
_atom_site_aniso_label
_atom_site_aniso_U_11
_atom_site_aniso_U_22
_atom_site_aniso_U_33
_atom_site_aniso_U_12
_atom_site_aniso_U_13
_atom_site_aniso_U_23
Sn1 0.0516(3) 0.0487(3) 0.0374(3) -0.0035(2) 0.0026(2) -0.0122(2)
Sn2 0.0478(3) 0.0512(3) 0.0318(3) -0.0015(2) 0.0041(2) -0.0116(2)
N1 0.082(4) 0.083(4) 0.071(4) -0.004(3) 0.021(3) -0.011(3)
N2 0.084(4) 0.072(4) 0.073(4) -0.010(3) 0.010(3) -0.006(3)
N3 0.099(4) 0.093(4) 0.059(3) -0.022(3) -0.008(3) -0.026(3)
N4 0.080(4) 0.077(4) 0.049(3) -0.004(3) 0.002(3) -0.022(3)
O1 0.063(2) 0.068(2) 0.048(2) -0.001(2) 0.006(2) -0.019(2)
O2 0.065(2) 0.063(2) 0.054(2) -0.006(2) 0.015(2) -0.012(2)
O3 0.125(5) 0.103(5) 0.113(5) 0.018(4) 0.035(4) -0.025(4)
O4 0.113(5) 0.115(5) 0.091(5) -0.003(4) 0.055(4) -0.025(4)
O5 0.140(6) 0.083(5) 0.096(5) -0.017(4) 0.027(5) 0.012(4)
O6 0.118(5) 0.068(4) 0.113(5) -0.005(4) 0.027(5) -0.008(4)
O7 0.076(3) 0.065(3) 0.042(2) -0.006(2) 0.003(2) -0.021(2)
O8 0.092(3) 0.077(3) 0.056(3) -0.015(3) 0.002(2) -0.019(2)
O9 0.161(6) 0.133(6) 0.084(5) -0.065(5) -0.010(5) -0.040(4)
O10 0.139(6) 0.130(5) 0.060(4) -0.038(5) -0.017(4) -0.036(4)
O11 0.110(5) 0.098(5) 0.052(4) -0.019(4) 0.010(3) -0.010(3)
O12 0.108(5) 0.085(4) 0.067(4) -0.018(4) -0.001(4) -0.025(3)
O13 0.055(2) 0.054(2) 0.041(2) -0.006(2) 0.0008(19) -0.0168(19)
C1 0.054(3) 0.058(3) 0.043(3) 0.001(2) -0.001(2) -0.018(2)
C2 0.060(3) 0.061(3) 0.046(3) -0.008(3) 0.004(3) -0.014(3)
C3 0.064(3) 0.062(3) 0.052(3) -0.004(3) 0.008(3) -0.015(3)
C4 0.065(3) 0.067(3) 0.052(3) -0.003(3) 0.010(3) -0.018(3)
C5 0.073(3) 0.070(3) 0.060(3) -0.009(3) 0.010(3) -0.010(3)
C6 0.068(3) 0.062(3) 0.057(3) -0.007(3) 0.005(3) -0.010(3)
C7 0.062(3) 0.060(3) 0.052(3) -0.005(3) 0.005(3) -0.015(3)
C8 0.076(3) 0.069(3) 0.047(3) -0.008(3) -0.001(3) -0.021(3)
C9 0.075(3) 0.074(3) 0.043(3) -0.007(3) -0.005(3) -0.026(3)
C10 0.079(3) 0.078(3) 0.051(3) -0.012(3) -0.001(3) -0.023(3)
C11 0.079(3) 0.079(3) 0.047(3) -0.009(3) -0.008(3) -0.028(3)
C12 0.077(3) 0.080(3) 0.046(3) -0.007(3) -0.002(3) -0.027(3)
C13 0.071(3) 0.071(3) 0.047(3) -0.006(3) -0.001(3) -0.023(3)
C14 0.070(3) 0.069(3) 0.047(3) -0.005(3) -0.003(3) -0.026(3)
C15 0.078(3) 0.077(3) 0.065(3) 0.009(3) 0.001(3) -0.015(3)
C16 0.094(5) 0.114(5) 0.078(4) 0.015(4) -0.016(4) -0.022(4)
C17 0.124(6) 0.137(7) 0.115(6) 0.020(6) -0.020(6) -0.009(6)
C18 0.159(10) 0.146(10) 0.164(10) -0.009(9) -0.008(9) -0.015(9)
C19 0.0573(17) 0.070(3) 0.061(3) -0.011(3) -0.005(3) -0.012(3)
C20 0.076(4) 0.088(4) 0.095(4) -0.012(4) -0.003(4) -0.006(4)
C21 0.089(4) 0.086(4) 0.098(4) -0.012(4) 0.005(4) -0.005(4)
C22 0.103(8) 0.106(8) 0.162(10) -0.030(7) 0.014(8) 0.000(8)
C23 0.062(3) 0.069(3) 0.047(3) 0.002(3) -0.006(3) -0.017(3)
C24 0.072(4) 0.091(4) 0.060(4) 0.001(4) -0.011(4) -0.011(4)
C25 0.076(5) 0.102(6) 0.070(5) 0.012(5) -0.014(4) -0.022(4)
C26 0.091(8) 0.168(10) 0.109(8) 0.014(8) -0.021(7) -0.039(8)
C27 0.056(4) 0.068(4) 0.057(4) 0.004(3) 0.006(3) -0.012(3)
C28 0.072(4) 0.088(4) 0.071(4) 0.009(4) 0.003(4) -0.020(4)
C29 0.070(5) 0.099(6) 0.093(6) 0.011(5) 0.001(5) -0.021(5)
C30 0.099(9) 0.174(11) 0.147(10) 0.027(8) 0.017(8) -0.028(9)

loop_
_atom_type_symbol
_atom_type_description
_atom_type_scat_dispersion_real
_atom_type_scat_dispersion_imag
_atom_type_scat_source
C C 0.0033 0.0016 'International Tables Vol C Tables 4.2.6.8 and 6.1.1.4'
H H 0.0000 0.0000 'International Tables Vol C Tables 4.2.6.8 and 6.1.1.4'
O O 0.0106 0.0060 'International Tables Vol C Tables 4.2.6.8 and 6.1.1.4'
Sn Sn -0.6537 1.4246 'International Tables Vol C Tables 4.2.6.8 and 6.1.1.4'
N N 0.0061 0.0033 'International Tables Vol C Tables 4.2.6.8 and 6.1.1.4'

loop_
_geom_angle_atom_site_label_1
_geom_angle_atom_site_label_2
_geom_angle_atom_site_label_3
_geom_angle_site_symmetry_1
_geom_angle_site_symmetry_3
_geom_angle
_geom_angle_publ_flag
O13 Sn1 C19 . . 107.3(3) n
O13 Sn1 C15 . . 114.8(3) n
C19 Sn1 C15 . . 137.7(4) n
O13 Sn1 O7 . . 79.4(2) n
C19 Sn1 O7 . . 97.6(3) n
C15 Sn1 O7 . . 93.4(3) n
O13 Sn1 O1 . . 90.7(2) n
C19 Sn1 O1 . . 89.0(3) n
C15 Sn1 O1 . . 87.2(3) n
O7 Sn1 O1 . . 169.4(2) n
O13 Sn1 O8 . . 127.56(18) n
C19 Sn1 O8 . . 78.7(3) n
C15 Sn1 O8 . . 78.6(3) n
O7 Sn1 O8 . . 48.44(19) n
O1 Sn1 O8 . . 141.73(19) n
O13 Sn2 C23 . . 103.9(3) n
O13 Sn2 C27 . . 110.4(3) n
C23 Sn2 C27 . . 144.1(3) n
O13 Sn2 O13 . 2_765 76.3(2) n
C23 Sn2 O13 . 2_765 102.8(3) n
C27 Sn2 O13 . 2_765 95.4(3) n
O13 Sn2 O2 . . 88.1(2) n
C23 Sn2 O2 . . 88.6(3) n
C27 Sn2 O2 . . 82.4(3) n
O13 Sn2 O2 2_765 . 162.4(2) n
O13 Sn2 O7 . 2_765 139.97(18) n
C23 Sn2 O7 . 2_765 79.4(3) n
C27 Sn2 O7 . 2_765 81.1(3) n
O13 Sn2 O7 2_765 2_765 64.31(17) n
O2 Sn2 O7 . 2_765 131.91(18) n
O3 N1 O4 . . 124.5(10) ?
O3 N1 C4 . . 117.4(8) ?
O4 N1 C4 . . 118.0(9) ?
O6 N2 O5 . . 124.2(9) ?
O6 N2 C6 . . 117.9(8) ?
O5 N2 C6 . . 117.9(9) ?
O10 N3 O9 . . 122.7(9) ?
O10 N3 C11 . . 119.5(9) ?
O9 N3 C11 . . 117.8(8) ?
O11 N4 O12 . . 124.3(9) ?
O11 N4 C13 . . 118.9(8) ?
O12 N4 C13 . . 116.8(7) ?
C1 O1 Sn1 . . 127.2(5) ?
C1 O2 Sn2 . . 132.3(5) ?
C8 O7 Sn1 . . 110.8(5) ?
C8 O8 Sn1 . . 76.7(5) ?
Sn1 O13 Sn2 . . 134.2(3) y
Sn1 O13 Sn2 . 2_765 121.8(2) y
Sn2 O13 Sn2 . 2_765 103.7(2) y
O1 C1 O2 . . 123.2(7) ?
O1 C1 C2 . . 121.5(7) ?
O2 C1 C2 . . 115.2(7) ?
C7 C2 C3 . . 120.7(8) ?
C7 C2 C1 . . 119.4(7) ?
C3 C2 C1 . . 119.8(8) ?
C2 C3 C4 . . 117.7(8) ?
C2 C3 H3 . . 121.1 ?
C4 C3 H3 . . 121.1 ?
C5 C4 C3 . . 123.6(8) ?
C5 C4 N1 . . 118.4(8) ?
C3 C4 N1 . . 117.9(8) ?
C4 C5 C6 . . 116.8(8) ?
C4 C5 H5 . . 121.6 ?
C6 C5 H5 . . 121.6 ?
C7 C6 C5 . . 122.2(9) ?
C7 C6 N2 . . 120.1(8) ?
C5 C6 N2 . . 117.7(8) ?
C2 C7 C6 . . 119.0(8) ?
C2 C7 H7 . . 120.5 ?
C6 C7 H7 . . 120.5 ?
O8 C8 O7 . . 124.0(8) ?
O8 C8 C9 . . 120.2(8) ?
O7 C8 C9 . . 115.8(8) ?
C14 C9 C10 . . 119.7(8) ?
C14 C9 C8 . . 122.4(8) ?
C10 C9 C8 . . 117.9(8) ?
C11 C10 C9 . . 118.0(9) ?
C11 C10 H10 . . 121.0 ?
C9 C10 H10 . . 121.0 ?
C12 C11 C10 . . 123.5(9) ?
C12 C11 N3 . . 118.0(8) ?
C10 C11 N3 . . 118.5(9) ?
C11 C12 C13 . . 116.2(8) ?
C11 C12 H12 . . 121.9 ?
C13 C12 H12 . . 121.9 ?
C14 C13 C12 . . 122.5(9) ?
C14 C13 N4 . . 120.0(8) ?
C12 C13 N4 . . 117.4(8) ?
C13 C14 C9 . . 120.0(8) ?
C13 C14 H14 . . 120.0 ?
C9 C14 H14 . . 120.0 ?
C16 C15 Sn1 . . 117.0(7) ?
C16 C15 H15A . . 108.0 ?
Sn1 C15 H15A . . 108.0 ?
C16 C15 H15B . . 108.0 ?
Sn1 C15 H15B . . 108.0 ?
H15A C15 H15B . . 107.3 ?
C15 C16 C17 . . 114.5(9) ?
C15 C16 H16A . . 108.6 ?
C17 C16 H16A . . 108.6 ?
C15 C16 H16B . . 108.6 ?
C17 C16 H16B . . 108.6 ?
H16A C16 H16B . . 107.6 ?
C18 C17 C16 . . 111.7(12) ?
C18 C17 H17A . . 109.3 ?
C16 C17 H17A . . 109.3 ?
C18 C17 H17B . . 109.3 ?
C16 C17 H17B . . 109.3 ?
H17A C17 H17B . . 107.9 ?
C17 C18 H18A . . 109.5 ?
C17 C18 H18B . . 109.5 ?
H18A C18 H18B . . 109.5 ?
C17 C18 H18C . . 109.5 ?
H18A C18 H18C . . 109.5 ?
H18B C18 H18C . . 109.5 ?
C20 C19 Sn1 . . 116.7(6) ?
C20 C19 H19A . . 108.1 ?
Sn1 C19 H19A . . 108.1 ?
C20 C19 H19B . . 108.1 ?
Sn1 C19 H19B . . 108.1 ?
H19A C19 H19B . . 107.3 ?
C21 C20 C19 . . 121.4(9) ?
C21 C20 H20A . . 107.0 ?
C19 C20 H20A . . 107.0 ?
C21 C20 H20B . . 107.0 ?
C19 C20 H20B . . 107.0 ?
H20A C20 H20B . . 106.7 ?
C20 C21 C22 . . 124.1(10) ?
C20 C21 H21A . . 106.3 ?
C22 C21 H21A . . 106.3 ?
C20 C21 H21B . . 106.3 ?
C22 C21 H21B . . 106.3 ?
H21A C21 H21B . . 106.4 ?
C21 C22 H22A . . 109.5 ?
C21 C22 H22B . . 109.5 ?
H22A C22 H22B . . 109.5 ?
C21 C22 H22C . . 109.5 ?
H22A C22 H22C . . 109.5 ?
H22B C22 H22C . . 109.5 ?
C24 C23 Sn2 . . 116.5(6) ?
C24 C23 H23A . . 108.2 ?
Sn2 C23 H23A . . 108.2 ?
C24 C23 H23B . . 108.2 ?
Sn2 C23 H23B . . 108.2 ?
H23A C23 H23B . . 107.3 ?
C23 C24 C25 . . 116.2(8) ?
C23 C24 H24A . . 108.2 ?
C25 C24 H24A . . 108.2 ?
C23 C24 H24B . . 108.2 ?
C25 C24 H24B . . 108.2 ?
H24A C24 H24B . . 107.4 ?
C26 C25 C24 . . 113.5(9) ?
C26 C25 H25A . . 108.9 ?
C24 C25 H25A . . 108.9 ?
C26 C25 H25B . . 108.9 ?
C24 C25 H25B . . 108.9 ?
H25A C25 H25B . . 107.7 ?
C25 C26 H26A . . 109.5 ?
C25 C26 H26B . . 109.5 ?
H26A C26 H26B . . 109.5 ?
C25 C26 H26C . . 109.5 ?
H26A C26 H26C . . 109.5 ?
H26B C26 H26C . . 109.5 ?
C28 C27 Sn2 . . 121.5(6) ?
C28 C27 H27A . . 107.0 ?
Sn2 C27 H27A . . 107.0 ?
C28 C27 H27B . . 107.0 ?
Sn2 C27 H27B . . 107.0 ?
H27A C27 H27B . . 106.7 ?
C27 C28 C29 . . 114.2(8) ?
C27 C28 H28A . . 108.7 ?
C29 C28 H28A . . 108.7 ?
C27 C28 H28B . . 108.7 ?
C29 C28 H28B . . 108.7 ?
H28A C28 H28B . . 107.6 ?
C30 C29 C28 . . 115.5(10) ?
C30 C29 H29A . . 108.4 ?
C28 C29 H29A . . 108.4 ?
C30 C29 H29B . . 108.4 ?
C28 C29 H29B . . 108.4 ?
H29A C29 H29B . . 107.5 ?
C29 C30 H30A . . 109.5 ?
C29 C30 H30B . . 109.5 ?
H30A C30 H30B . . 109.5 ?
C29 C30 H30C . . 109.5 ?
H30A C30 H30C . . 109.5 ?
H30B C30 H30C . . 109.5 ?

loop_
_geom_bond_atom_site_label_1
_geom_bond_atom_site_label_2
_geom_bond_site_symmetry_2
_geom_bond_distance
_geom_bond_publ_flag
Sn1 O13 . 2.021(5) y
Sn1 C19 . 2.116(8) y
Sn1 C15 . 2.118(9) y
Sn1 O7 . 2.202(5) y
Sn1 O1 . 2.281(5) y
Sn1 O8 . 2.949(6) y
Sn2 O13 . 2.055(5) y
Sn2 C23 . 2.123(8) y
Sn2 C27 . 2.127(8) y
Sn2 O13 2_765 2.151(5) y
Sn2 O2 . 2.277(5) y
Sn2 O7 2_765 2.815(6) y
N1 O3 . 1.183(10) ?
N1 O4 . 1.189(10) ?
N1 C4 . 1.481(12) ?
N2 O6 . 1.193(10) ?
N2 O5 . 1.220(10) ?
N2 C6 . 1.463(12) ?
N3 O10 . 1.195(10) ?
N3 O9 . 1.226(11) ?
N3 C11 . 1.483(12) ?
N4 O11 . 1.199(9) ?
N4 O12 . 1.208(9) ?
N4 C13 . 1.481(12) ?
C1 O1 . 1.238(9) y
C1 O2 . 1.288(9) y
C8 O7 . 1.290(10) y
C8 O8 . 1.224(10) y
O13 Sn2 2_765 2.151(5) n
C1 C2 . 1.491(11) ?
C2 C7 . 1.369(11) ?
C2 C3 . 1.378(11) ?
C3 C4 . 1.382(11) ?
C3 H3 . 0.9300 ?
C4 C5 . 1.348(12) ?
C5 C6 . 1.383(12) ?
C5 H5 . 0.9300 ?
C6 C7 . 1.371(11) ?
C7 H7 . 0.9300 ?
C8 C9 . 1.520(11) ?
C9 C14 . 1.362(12) ?
C9 C10 . 1.379(12) ?
C10 C11 . 1.372(12) ?
C10 H10 . 0.9300 ?
C11 C12 . 1.357(12) ?
C12 C13 . 1.371(12) ?
C12 H12 . 0.9300 ?
C13 C14 . 1.353(11) ?
C14 H14 . 0.9300 ?
C15 C16 . 1.467(12) ?
C15 H15A . 0.9700 ?
C15 H15B . 0.9700 ?
C16 C17 . 1.558(13) ?
C16 H16A . 0.9700 ?
C16 H16B . 0.9700 ?
C17 C18 . 1.379(14) ?
C17 H17A . 0.9700 ?
C17 H17B . 0.9700 ?
C18 H18A . 0.9600 ?
C18 H18B . 0.9600 ?
C18 H18C . 0.9600 ?
C19 C20 . 1.491(11) ?
C19 H19A . 0.9700 ?
C19 H19B . 0.9700 ?
C20 C21 . 1.423(12) ?
C20 H20A . 0.9700 ?
C20 H20B . 0.9700 ?
C21 C22 . 1.466(12) ?
C21 H21A . 0.9700 ?
C21 H21B . 0.9700 ?
C22 H22A . 0.9600 ?
C22 H22B . 0.9600 ?
C22 H22C . 0.9600 ?
C23 C24 . 1.469(10) ?
C23 H23A . 0.9700 ?
C23 H23B . 0.9700 ?
C24 C25 . 1.502(11) ?
C24 H24A . 0.9700 ?
C24 H24B . 0.9700 ?
C25 C26 . 1.491(12) ?
C25 H25A . 0.9700 ?
C25 H25B . 0.9700 ?
C26 H26A . 0.9600 ?
C26 H26B . 0.9600 ?
C26 H26C . 0.9600 ?
C27 C28 . 1.484(10) ?
C27 H27A . 0.9700 ?
C27 H27B . 0.9700 ?
C28 C29 . 1.527(11) ?
C28 H28A . 0.9700 ?
C28 H28B . 0.9700 ?
C29 C30 . 1.458(12) ?
C29 H29A . 0.9700 ?
C29 H29B . 0.9700 ?
C30 H30A . 0.9600 ?
C30 H30B . 0.9600 ?
C30 H30C . 0.9600 ?
